data_2223073
loop_
_publ_author_name
'Butcher, Ray J.'
'Tesema, Yohannes T.'
'Yisgedu, Teshome B.'
'Gultneh, Yilma'

_publ_section_title
;
 2-[2-(2-Pyridyl)ethyl]isoindolinium perchlorate
;
_journal_coeditor_code HB5043
_journal_issue 9
_journal_name_full 'Acta Crystallographica Section E'
_journal_page_first o2175
_journal_paper_doi 10.1107/S1600536809032024
_journal_volume 65
_journal_year 2009
_chemical_formula_iupac 'C15 H17 N2 +, Cl O4 -'
_chemical_formula_moiety 'C15 H17 N2 +, Cl O4 -'
_chemical_formula_sum 'C15 H17 Cl N2 O4'
_chemical_formula_weight 324.76
_chemical_name_systematic
;
2-[2-(2-Pyridyl)ethyl]isoindolinium perchlorate
;
_space_group_IT_number 19
_symmetry_cell_setting orthorhombic
_symmetry_space_group_name_Hall 'P 2ac 2ab'
_symmetry_space_group_name_H-M 'P 21 21 21'
_atom_sites_solution_hydrogens geom
_atom_sites_solution_primary direct
_atom_sites_solution_secondary difmap
_audit_creation_method SHELXL-97
_cell_angle_alpha 90.00
_cell_angle_beta 90.00
_cell_angle_gamma 90.00
_cell_formula_units_Z 4
_cell_length_a 7.7941(9)
_cell_length_b 11.7032(19)
_cell_length_c 16.850(3)
_cell_measurement_reflns_used 39
_cell_measurement_temperature 293(2)
_cell_measurement_theta_max 12.51
_cell_measurement_theta_min 5.13
_cell_volume 1537.0(4)
_computing_cell_refinement 'XSCANS (Bruker, 1997)'
_computing_data_collection 'XSCANS (Bruker, 1997)'
_computing_data_reduction 'SHELXTL (Sheldrick, 2008)'
_computing_molecular_graphics 'SHELXTL (Sheldrick, 2008)'
_computing_publication_material 'SHELXTL (Sheldrick, 2008)'
_computing_structure_refinement 'SHELXL97 (Sheldrick, 2008)'
_computing_structure_solution 'SHELXS97 (Sheldrick, 2008)'
_diffrn_ambient_temperature 293(2)
_diffrn_measured_fraction_theta_full 0.984
_diffrn_measured_fraction_theta_max 0.984
_diffrn_measurement_device_type 'Bruker P4'
_diffrn_measurement_method \w
_diffrn_radiation_monochromator graphite
_diffrn_radiation_source 'fine-focus sealed tube'
_diffrn_radiation_type MoK\a
_diffrn_radiation_wavelength 0.71073
_diffrn_reflns_av_R_equivalents 0.025
_diffrn_reflns_av_sigmaI/netI 0.0270
_diffrn_reflns_limit_h_max 10
_diffrn_reflns_limit_h_min 0
_diffrn_reflns_limit_k_max 15
_diffrn_reflns_limit_k_min 0
_diffrn_reflns_limit_l_max 21
_diffrn_reflns_limit_l_min 0
_diffrn_reflns_number 2027
_diffrn_reflns_theta_full 25.00
_diffrn_reflns_theta_max 27.50
_diffrn_reflns_theta_min 2.42
_diffrn_standards_decay_% <2%
_diffrn_standards_interval_count 97
_diffrn_standards_number 3
_exptl_absorpt_coefficient_mu 0.268
_exptl_absorpt_correction_T_max 0.265
_exptl_absorpt_correction_T_min 0.241
_exptl_absorpt_correction_type psi-scan
_exptl_absorpt_process_details '(North <i>et al.</i>,  1968)'
_exptl_crystal_colour 'pale pink'
_exptl_crystal_density_diffrn 1.403
_exptl_crystal_density_method 'not measured'
_exptl_crystal_description needle
_exptl_crystal_F_000 680
_exptl_crystal_size_max 0.5
_exptl_crystal_size_mid 0.2
_exptl_crystal_size_min 0.08
_refine_diff_density_max 0.207
_refine_diff_density_min -0.153
_refine_ls_extinction_method none
_refine_ls_goodness_of_fit_ref 1.030
_refine_ls_hydrogen_treatment constr
_refine_ls_matrix_type full
_refine_ls_number_parameters 329
_refine_ls_number_reflns 2001
_refine_ls_number_restraints 245
_refine_ls_restrained_S_all 1.031
_refine_ls_R_factor_all 0.0558
_refine_ls_R_factor_gt 0.0441
_refine_ls_shift/su_max 0.005
_refine_ls_shift/su_mean 0.000
_refine_ls_structure_factor_coef Fsqd
_refine_ls_weighting_details 'calc w=1/[\s^2^(Fo^2^)+(0.0626P)^2^+0.2989P] where P=(Fo^2^+2Fc^2^)/3'
_refine_ls_weighting_scheme calc
_refine_ls_wR_factor_gt 0.1109
_refine_ls_wR_factor_ref 0.1203
_reflns_number_gt 1660
_reflns_number_total 2001
_reflns_threshold_expression I>2\s(I)
_cod_data_source_file hb5043.cif
_cod_data_source_block I
_cod_depositor_comments
;
The following automatic conversions were performed:
'_symmetry_cell_setting' value 'Orthorhombic' changed to 'orthorhombic'
according to '/home/saulius/struct/CIF-dictionaries/cif_core.dic'
dictionary named 'cif_core.dic' version 2.4.1 from 2010-06-29.

Automatic conversion script
Id: cif_fix_enum 1527 2010-12-29 10:47:43Z saulius 

The following automatic conversions were performed:

'_symmetry_cell_setting' value 'Orthorhombic' changed to
'orthorhombic' according to
/home/saulius/struct/CIF-dictionaries/cif_core.dic dictionary named
'cif_core.dic' version 2.4.1 from 2010-06-29.

Automatic conversion script
Id: cif_fix_values 1715 2011-07-08 13:25:40Z adriana 
;
_cod_database_code 2223073
_cod_database_fobs_code 2223073

loop_
_symmetry_equiv_pos_as_xyz
'x, y, z'
'-x+1/2, -y, z+1/2'
'-x, y+1/2, -z+1/2'
'x+1/2, -y+1/2, -z'

loop_
_atom_site_type_symbol
_atom_site_label
_atom_site_fract_x
_atom_site_fract_y
_atom_site_fract_z
_atom_site_U_iso_or_equiv
_atom_site_adp_type
_atom_site_calc_flag
_atom_site_refinement_flags
_atom_site_occupancy
_atom_site_disorder_assembly
_atom_site_disorder_group
Cl Cl -0.45920(11) 0.96522(8) 0.73473(5) 0.0643(3) Uani d D 1 . .
O O1 -0.4598(13) 1.0879(4) 0.7432(7) 0.093(3) Uani d PDU 0.438(4) A 1
O O2 -0.5971(10) 0.9347(9) 0.6824(5) 0.101(3) Uani d PDU 0.438(4) A 1
O O3 -0.4861(13) 0.9137(8) 0.8101(3) 0.074(2) Uani d PDU 0.438(4) A 1
O O4 -0.3007(9) 0.9305(9) 0.7017(6) 0.105(3) Uani d PDU 0.438(4) A 1
O O1A -0.497(3) 0.8798(16) 0.6772(10) 0.099(5) Uani d PDU 0.155(8) A 2
O O2A -0.2811(10) 0.9589(19) 0.7554(14) 0.100(6) Uani d PDU 0.155(8) A 2
O O3A -0.494(3) 1.0759(10) 0.7025(15) 0.103(5) Uani d PDU 0.155(8) A 2
O O4A -0.561(3) 0.948(2) 0.8038(8) 0.104(5) Uani d PDU 0.155(8) A 2
O O1B -0.466(3) 0.9618(18) 0.8191(3) 0.100(6) Uani d PDU 0.138(5) A 3
O O2B -0.404(3) 0.8561(9) 0.7054(11) 0.099(5) Uani d PDU 0.138(5) A 3
O O3B -0.341(2) 1.0506(14) 0.7094(12) 0.100(4) Uani d PDU 0.138(5) A 3
O O4B -0.6256(14) 0.9896(18) 0.7036(13) 0.104(5) Uani d PDU 0.138(5) A 3
O O1C -0.2804(8) 0.9697(14) 0.7176(9) 0.088(4) Uani d PDU 0.270(9) A 4
O O2C -0.5525(18) 0.9411(15) 0.6637(6) 0.111(5) Uani d PDU 0.270(9) A 4
O O3C -0.492(2) 0.8776(12) 0.7918(8) 0.096(4) Uani d PDU 0.270(9) A 4
O O4C -0.5146(19) 1.0728(8) 0.7659(10) 0.111(4) Uani d PDU 0.270(9) A 4
N N1 -0.0054(4) 0.8416(2) 0.61178(17) 0.0633(7) Uani d . 1 . .
N N2 -0.0414(3) 0.7346(2) 0.75736(15) 0.0546(6) Uani d . 1 . .
H H2B -0.0805 0.7936 0.7272 0.065(10) Uiso calc R 1 . .
C C1 -0.0438(5) 0.9290(3) 0.5639(2) 0.0716(9) Uani d . 1 . .
H H1A -0.0860 0.9961 0.5861 0.084(13) Uiso calc R 1 . .
C C2 -0.0232(5) 0.9233(4) 0.4823(2) 0.0762(10) Uani d . 1 . .
H H2A -0.0468 0.9865 0.4507 0.114(16) Uiso calc R 1 . .
C C3 0.0328(5) 0.8230(4) 0.4489(2) 0.0798(11) Uani d . 1 . .
H H3A 0.0460 0.8167 0.3943 0.077(11) Uiso calc R 1 . .
C C4 0.0691(5) 0.7319(4) 0.4976(2) 0.0702(9) Uani d . 1 . .
H H4A 0.1059 0.6629 0.4762 0.086(13) Uiso calc R 1 . .
C C5 0.0502(5) 0.7442(3) 0.57909(19) 0.0609(8) Uani d . 1 . .
C C6 0.0970(5) 0.6493(3) 0.6367(2) 0.0677(9) Uani d . 1 . .
H H6A 0.2089 0.6658 0.6591 0.083(13) Uiso calc R 1 . .
H H6B 0.1062 0.5782 0.6074 0.073(11) Uiso calc R 1 . .
C C7 -0.0297(5) 0.6324(3) 0.7044(2) 0.0652(8) Uani d . 1 . .
H H7A -0.1422 0.6163 0.6825 0.069(10) Uiso calc R 1 . .
H H7B 0.0053 0.5668 0.7356 0.080(11) Uiso calc R 1 . .
C C8 -0.1673(4) 0.7187(3) 0.8247(2) 0.0626(8) Uani d . 1 . .
H H8A -0.2813 0.7439 0.8098 0.105(15) Uiso calc R 1 . .
H H8B -0.1724 0.6395 0.8414 0.086(12) Uiso calc R 1 . .
C C9 -0.0935(4) 0.7931(3) 0.88894(19) 0.0552(7) Uani d . 1 . .
C C10 -0.1673(5) 0.8278(3) 0.9602(2) 0.0690(9) Uani d . 1 . .
H H10A -0.2794 0.8076 0.9729 0.095(14) Uiso calc R 1 . .
C C11 -0.0696(6) 0.8932(3) 1.0117(2) 0.0743(11) Uani d . 1 . .
H H11A -0.1162 0.9156 1.0600 0.069(10) Uiso calc R 1 . .
C C12 0.0928(6) 0.9252(3) 0.9930(2) 0.0721(10) Uani d . 1 . .
H H12A 0.1547 0.9704 1.0282 0.112(16) Uiso calc R 1 . .
C C13 0.1681(5) 0.8917(3) 0.9219(2) 0.0654(8) Uani d . 1 . .
H H13A 0.2787 0.9146 0.9088 0.124(19) Uiso calc R 1 . .
C C14 0.0738(4) 0.8232(3) 0.87123(18) 0.0546(7) Uani d . 1 . .
C C15 0.1273(4) 0.7717(3) 0.79305(19) 0.0612(8) Uani d . 1 . .
H H15A 0.2032 0.7070 0.8009 0.064(10) Uiso calc R 1 . .
H H15B 0.1841 0.8277 0.7597 0.079(12) Uiso calc R 1 . .

loop_
_atom_site_aniso_label
_atom_site_aniso_U_11
_atom_site_aniso_U_22
_atom_site_aniso_U_33
_atom_site_aniso_U_12
_atom_site_aniso_U_13
_atom_site_aniso_U_23
Cl 0.0620(5) 0.0772(5) 0.0537(4) -0.0053(5) 0.0037(4) -0.0008(4)
O1 0.083(6) 0.077(4) 0.121(7) -0.012(4) -0.002(6) -0.003(4)
O2 0.094(6) 0.146(8) 0.062(4) -0.043(5) -0.005(4) -0.008(5)
O3 0.082(5) 0.093(6) 0.047(3) 0.015(5) 0.017(3) -0.004(3)
O4 0.094(5) 0.110(7) 0.112(6) 0.028(5) 0.040(5) 0.003(6)
O1A 0.099(10) 0.117(10) 0.082(8) -0.002(9) -0.010(8) -0.028(8)
O2A 0.084(9) 0.092(10) 0.126(12) -0.007(9) 0.028(10) 0.011(11)
O3A 0.085(9) 0.111(9) 0.112(11) 0.031(8) -0.016(9) 0.023(9)
O4A 0.096(10) 0.133(11) 0.085(9) -0.003(10) 0.044(8) -0.022(9)
O1B 0.100(10) 0.121(12) 0.079(9) 0.001(11) 0.015(9) -0.017(9)
O2B 0.099(10) 0.102(9) 0.096(9) 0.012(9) 0.006(9) -0.013(8)
O3B 0.087(8) 0.095(8) 0.120(9) -0.014(8) 0.021(8) 0.002(8)
O4B 0.081(9) 0.128(10) 0.101(10) 0.022(9) -0.013(9) 0.000(9)
O1C 0.078(6) 0.079(7) 0.107(9) -0.010(5) 0.056(6) -0.025(7)
O2C 0.123(10) 0.150(9) 0.059(6) -0.021(9) -0.013(7) -0.010(7)
O3C 0.082(7) 0.107(9) 0.099(8) 0.007(7) 0.015(7) 0.016(7)
O4C 0.096(8) 0.117(7) 0.120(8) 0.039(6) 0.008(7) -0.025(7)
N1 0.0600(17) 0.0669(17) 0.0630(15) 0.0055(13) -0.0045(14) -0.0003(13)
N2 0.0552(14) 0.0559(13) 0.0526(13) 0.0009(12) -0.0042(13) 0.0014(11)
C1 0.066(2) 0.069(2) 0.080(2) -0.0005(19) -0.004(2) 0.0048(18)
C2 0.060(2) 0.091(3) 0.078(2) -0.004(2) 0.0013(19) 0.026(2)
C3 0.0581(19) 0.122(3) 0.0588(19) 0.006(2) 0.0058(18) 0.010(2)
C4 0.061(2) 0.090(2) 0.0599(18) 0.0087(19) -0.0008(17) -0.0076(18)
C5 0.0543(17) 0.0722(19) 0.0561(16) 0.0054(17) -0.0032(16) -0.0035(15)
C6 0.075(2) 0.070(2) 0.0584(18) 0.0152(18) -0.0067(18) -0.0095(16)
C7 0.076(2) 0.0574(17) 0.0620(17) 0.0011(17) -0.0066(19) -0.0045(14)
C8 0.0541(18) 0.0631(19) 0.071(2) -0.0068(16) 0.0066(16) 0.0027(16)
C9 0.0571(18) 0.0510(15) 0.0576(17) 0.0052(14) 0.0056(14) 0.0081(14)
C10 0.070(2) 0.065(2) 0.072(2) 0.0034(18) 0.0226(19) 0.0092(17)
C11 0.093(3) 0.075(2) 0.0546(18) 0.013(2) 0.015(2) -0.0035(17)
C12 0.081(3) 0.078(2) 0.0577(18) 0.0099(19) -0.0069(19) -0.0030(18)
C13 0.0591(19) 0.076(2) 0.0605(18) 0.0006(18) -0.0069(16) -0.0013(17)
C14 0.0525(17) 0.0614(17) 0.0499(15) 0.0047(14) 0.0009(13) 0.0068(13)
C15 0.0502(16) 0.078(2) 0.0550(16) -0.0031(17) 0.0003(14) -0.0035(16)

loop_
_atom_type_symbol
_atom_type_description
_atom_type_scat_dispersion_real
_atom_type_scat_dispersion_imag
_atom_type_scat_source
C C 0.0033 0.0016 'International Tables Vol C Tables 4.2.6.8 and 6.1.1.4'
H H 0.0000 0.0000 'International Tables Vol C Tables 4.2.6.8 and 6.1.1.4'
N N 0.0061 0.0033 'International Tables Vol C Tables 4.2.6.8 and 6.1.1.4'
O O 0.0106 0.0060 'International Tables Vol C Tables 4.2.6.8 and 6.1.1.4'
Cl Cl 0.1484 0.1585 'International Tables Vol C Tables 4.2.6.8 and 6.1.1.4'

loop_
_geom_angle_atom_site_label_1
_geom_angle_atom_site_label_2
_geom_angle_atom_site_label_3
_geom_angle_site_symmetry_1
_geom_angle_site_symmetry_3
_geom_angle
_geom_angle_publ_flag
O4 Cl O3 . . 111.0(4) ?
O4A Cl O1A . . 110.1(5) ?
O1B Cl O3B . . 110.0(5) ?
O1B Cl O4B . . 109.8(5) ?
O3B Cl O4B . . 109.7(5) ?
O1C Cl O3C . . 109.7(4) ?
O1C Cl O2C . . 109.6(4) ?
O3C Cl O2C . . 109.3(4) ?
O4A Cl O3A . . 109.5(4) ?
O1A Cl O3A . . 109.8(4) ?
O1C Cl O4C . . 109.7(4) ?
O3C Cl O4C . . 109.4(4) ?
O2C Cl O4C . . 109.1(4) ?
C1 N1 C5 . . 118.4(3) ?
C7 N2 C15 . . 114.5(3) ?
C7 N2 C8 . . 112.9(2) ?
C15 N2 C8 . . 107.5(2) ?
C7 N2 H2B . . 107.2 ?
C15 N2 H2B . . 107.2 ?
C8 N2 H2B . . 107.2 ?
N1 C1 C2 . . 122.4(4) ?
N1 C1 H1A . . 118.8 ?
C2 C1 H1A . . 118.8 ?
C3 C2 C1 . . 119.0(4) ?
C3 C2 H2A . . 120.5 ?
C1 C2 H2A . . 120.5 ?
C4 C3 C2 . . 119.0(4) ?
C4 C3 H3A . . 120.5 ?
C2 C3 H3A . . 120.5 ?
C3 C4 C5 . . 119.2(4) ?
C3 C4 H4A . . 120.4 ?
C5 C4 H4A . . 120.4 ?
N1 C5 C4 . . 122.0(3) ?
N1 C5 C6 . . 115.9(3) ?
C4 C5 C6 . . 122.1(3) ?
C5 C6 C7 . . 114.7(3) ?
C5 C6 H6A . . 108.6 ?
C7 C6 H6A . . 108.6 ?
C5 C6 H6B . . 108.6 ?
C7 C6 H6B . . 108.6 ?
H6A C6 H6B . . 107.6 ?
N2 C7 C6 . . 112.5(3) ?
N2 C7 H7A . . 109.1 ?
C6 C7 H7A . . 109.1 ?
N2 C7 H7B . . 109.1 ?
C6 C7 H7B . . 109.1 ?
H7A C7 H7B . . 107.8 ?
C9 C8 N2 . . 102.8(2) ?
C9 C8 H8A . . 111.2 ?
N2 C8 H8A . . 111.2 ?
C9 C8 H8B . . 111.2 ?
N2 C8 H8B . . 111.2 ?
H8A C8 H8B . . 109.1 ?
C14 C9 C10 . . 120.1(3) ?
C14 C9 C8 . . 110.7(3) ?
C10 C9 C8 . . 129.2(3) ?
C11 C10 C9 . . 118.3(4) ?
C11 C10 H10A . . 120.9 ?
C9 C10 H10A . . 120.9 ?
C12 C11 C10 . . 121.3(4) ?
C12 C11 H11A . . 119.3 ?
C10 C11 H11A . . 119.3 ?
C11 C12 C13 . . 121.0(4) ?
C11 C12 H12A . . 119.5 ?
C13 C12 H12A . . 119.5 ?
C14 C13 C12 . . 118.1(4) ?
C14 C13 H13A . . 120.9 ?
C12 C13 H13A . . 120.9 ?
C13 C14 C9 . . 121.0(3) ?
C13 C14 C15 . . 128.6(3) ?
C9 C14 C15 . . 110.3(3) ?
C14 C15 N2 . . 102.8(3) ?
C14 C15 H15A . . 111.2 ?
N2 C15 H15A . . 111.2 ?
C14 C15 H15B . . 111.2 ?
N2 C15 H15B . . 111.2 ?
H15A C15 H15B . . 109.1 ?

loop_
_geom_bond_atom_site_label_1
_geom_bond_atom_site_label_2
_geom_bond_site_symmetry_2
_geom_bond_distance
_geom_bond_publ_flag
Cl O4 . 1.415(4) ?
Cl O3 . 1.421(4) ?
Cl O4A . 1.423(5) ?
Cl O1B . 1.424(5) ?
Cl O1A . 1.424(5) ?
Cl O1C . 1.424(5) ?
Cl O3B . 1.424(5) ?
Cl O4B . 1.427(5) ?
Cl O3C . 1.428(5) ?
Cl O2C . 1.429(5) ?
Cl O3A . 1.429(5) ?
Cl O4C . 1.431(5) ?
N1 C1 . 1.337(4) ?
N1 C5 . 1.338(4) ?
N2 C7 . 1.495(4) ?
N2 C15 . 1.510(4) ?
N2 C8 . 1.512(4) ?
N2 H2B . 0.9100 ?
C1 C2 . 1.385(6) ?
C1 H1A . 0.9300 ?
C2 C3 . 1.374(6) ?
C2 H2A . 0.9300 ?
C3 C4 . 1.373(6) ?
C3 H3A . 0.9300 ?
C4 C5 . 1.389(5) ?
C4 H4A . 0.9300 ?
C5 C6 . 1.520(5) ?
C6 C7 . 1.521(5) ?
C6 H6A . 0.9700 ?
C6 H6B . 0.9700 ?
C7 H7A . 0.9700 ?
C7 H7B . 0.9700 ?
C8 C9 . 1.503(5) ?
C8 H8A . 0.9700 ?
C8 H8B . 0.9700 ?
C9 C14 . 1.383(5) ?
C9 C10 . 1.392(4) ?
C10 C11 . 1.385(5) ?
C10 H10A . 0.9300 ?
C11 C12 . 1.357(6) ?
C11 H11A . 0.9300 ?
C12 C13 . 1.390(5) ?
C12 H12A . 0.9300 ?
C13 C14 . 1.382(5) ?
C13 H13A . 0.9300 ?
C14 C15 . 1.508(4) ?
C15 H15A . 0.9700 ?
C15 H15B . 0.9700 ?

loop_
_geom_hbond_atom_site_label_D
_geom_hbond_atom_site_label_H
_geom_hbond_atom_site_label_A
_geom_hbond_site_symmetry_A
_geom_hbond_distance_DH
_geom_hbond_distance_HA
_geom_hbond_distance_DA
_geom_hbond_angle_DHA
N2 H2B N1 . 0.91 2.11 2.769(4) 129
N2 H2B O4 . 0.91 2.39 3.197(9) 148
N2 H2B O2A . 0.91 2.53 3.222(19) 133
N2 H2B O1C . 0.91 2.59 3.390(16) 147
C2 H2A O1B 2_474 0.93 2.30 3.062(11) 139
C3 H3A O1A 4_566 0.93 2.62 3.193(10) 121
C7 H7B O2A 3_546 0.97 2.50 3.232(16) 132
C8 H8A O3 . 0.97 2.55 3.383(10) 144
C8 H8A O2B . 0.97 2.39 3.168(19) 136
C8 H8A O3C . 0.97 2.29 3.189(17) 154
C8 H8B O4B 3_446 0.97 2.48 3.167(17) 128
C11 H11A O3A 2_475 0.93 2.55 3.27(2) 135
C11 H11A O3B 2_475 0.93 2.57 3.47(2) 162
C13 H13A O3 1_655 0.93 2.48 3.299(9) 148
C13 H13A O4A 1_655 0.93 2.20 2.976(8) 140
C13 H13A O1B 1_655 0.93 2.56 3.44(2) 158
C13 H13A O3C 1_655 0.93 2.70 3.444(17) 138
C15 H15A O1 3_546 0.97 2.55 3.423(9) 150
C15 H15B O2 1_655 0.97 2.48 3.425(10) 163
C15 H15B O4A 1_655 0.97 2.55 3.194(19) 124

loop_
_geom_torsion_atom_site_label_1
_geom_torsion_atom_site_label_2
_geom_torsion_atom_site_label_3
_geom_torsion_atom_site_label_4
_geom_torsion_site_symmetry_1
_geom_torsion_site_symmetry_2
_geom_torsion_site_symmetry_3
_geom_torsion_site_symmetry_4
_geom_torsion
_geom_torsion_publ_flag
C5 N1 C1 C2 . . . . -2.1(6) ?
N1 C1 C2 C3 . . . . 2.5(6) ?
C1 C2 C3 C4 . . . . -1.0(6) ?
C2 C3 C4 C5 . . . . -0.8(6) ?
C1 N1 C5 C4 . . . . 0.2(6) ?
C1 N1 C5 C6 . . . . 178.2(3) ?
C3 C4 C5 N1 . . . . 1.2(6) ?
C3 C4 C5 C6 . . . . -176.7(4) ?
N1 C5 C6 C7 . . . . 43.7(5) ?
C4 C5 C6 C7 . . . . -138.3(4) ?
C15 N2 C7 C6 . . . . -56.6(4) ?
C8 N2 C7 C6 . . . . 179.9(3) ?
C5 C6 C7 N2 . . . . -63.2(4) ?
C7 N2 C8 C9 . . . . 150.7(3) ?
C15 N2 C8 C9 . . . . 23.4(3) ?
N2 C8 C9 C14 . . . . -14.6(3) ?
N2 C8 C9 C10 . . . . 168.3(3) ?
C14 C9 C10 C11 . . . . 0.5(5) ?
C8 C9 C10 C11 . . . . 177.3(3) ?
C9 C10 C11 C12 . . . . 1.4(6) ?
C10 C11 C12 C13 . . . . -1.2(6) ?
C11 C12 C13 C14 . . . . -0.9(5) ?
C12 C13 C14 C9 . . . . 2.8(5) ?
C12 C13 C14 C15 . . . . -177.3(3) ?
C10 C9 C14 C13 . . . . -2.6(5) ?
C8 C9 C14 C13 . . . . -180.0(3) ?
C10 C9 C14 C15 . . . . 177.5(3) ?
C8 C9 C14 C15 . . . . 0.1(4) ?
C13 C14 C15 N2 . . . . -165.4(3) ?
C9 C14 C15 N2 . . . . 14.4(4) ?
C7 N2 C15 C14 . . . . -149.7(3) ?
C8 N2 C15 C14 . . . . -23.4(3) ?
